data_1506052
loop_
_publ_author_name
'Surprenant, Simon'
'Lubell, William D.'

_publ_section_title
;
 From macrocycle dipeptide lactams to azabicyclo[X.Y.0]alkanone amino
 acids: a transannular cyclization route for peptide mimic synthesis.
;
_journal_issue 13
_journal_name_full 'Organic letters'
_journal_page_first 2851
_journal_page_last 2854
_journal_paper_doi 10.1021/ol0609863
_journal_volume 8
_journal_year 2006
_chemical_absolute_configuration rmad
_chemical_compound_source 'Synthesized by the authors. See text'
_chemical_formula_moiety 'C16 H25 I N2 O5'
_chemical_formula_sum 'C16 H25 I N2 O5'
_chemical_formula_weight 452.28
_chemical_name_systematic
; 
 ? 
;
_space_group_IT_number 4
_symmetry_cell_setting monoclinic
_symmetry_space_group_name_Hall 'P 2yb'
_symmetry_space_group_name_H-M 'P 1 21 1'
_atom_sites_solution_hydrogens geom
_atom_sites_solution_primary direct
_atom_sites_solution_secondary difmap
_audit_creation_method SHELXL-97
_cell_angle_alpha 90.00
_cell_angle_beta 100.394(5)
_cell_angle_gamma 90.00
_cell_formula_units_Z 2
_cell_length_a 11.6497(11)
_cell_length_b 5.8377(6)
_cell_length_c 13.4469(14)
_cell_measurement_reflns_used 5865
_cell_measurement_temperature 150(2)
_cell_measurement_theta_max 68.22
_cell_measurement_theta_min 3.34
_cell_volume 899.48(16)
_computing_cell_refinement 'SMART (Bruker, 2001)'
_computing_data_collection 'SMART (Bruker, 2001)'
_computing_data_reduction 'SAINT (Bruker, 2003)'
_computing_molecular_graphics 'SHELXTL (Bruker, 1997)'
_computing_publication_material 'UdMX (local program)'
_computing_structure_refinement 'SHELXL97 (Sheldrick, 1997)'
_computing_structure_solution 'SHELXS97 (Sheldrick, 1997)'
_diffrn_ambient_temperature 150(2)
_diffrn_detector_area_resol_mean 5.5
_diffrn_measured_fraction_theta_full 0.995
_diffrn_measured_fraction_theta_max 0.995
_diffrn_measurement_device_type 'Bruker Smart 6000'
_diffrn_measurement_method \w
_diffrn_radiation_monochromator 'Montel 200 optics'
_diffrn_radiation_source 'Rotating Anode'
_diffrn_radiation_type CuK\a
_diffrn_radiation_wavelength 1.54178
_diffrn_reflns_av_R_equivalents 0.088
_diffrn_reflns_av_sigmaI/netI 0.0709
_diffrn_reflns_limit_h_max 14
_diffrn_reflns_limit_h_min -13
_diffrn_reflns_limit_k_max 6
_diffrn_reflns_limit_k_min -6
_diffrn_reflns_limit_l_max 16
_diffrn_reflns_limit_l_min -16
_diffrn_reflns_number 11758
_diffrn_reflns_theta_full 68.21
_diffrn_reflns_theta_max 68.21
_diffrn_reflns_theta_min 3.34
_diffrn_standards_decay_% 3.00
_diffrn_standards_number 80
_exptl_absorpt_coefficient_mu 14.235
_exptl_absorpt_correction_T_max 1.0000
_exptl_absorpt_correction_T_min 0.3900
_exptl_absorpt_correction_type multi-scan
_exptl_absorpt_process_details 'Sadabs (Sheldrick,1996)'
_exptl_crystal_colour Colorless
_exptl_crystal_density_diffrn 1.670
_exptl_crystal_density_method 'not measured'
_exptl_crystal_description platelet
_exptl_crystal_F_000 456
_exptl_crystal_size_max 0.26
_exptl_crystal_size_mid 0.08
_exptl_crystal_size_min 0.04
_refine_diff_density_max 4.165
_refine_diff_density_min -4.834
_refine_diff_density_rms 0.440
_refine_ls_abs_structure_details 'Flack H D (1983), 1195 Friedel Pairs'
_refine_ls_abs_structure_Flack -0.07(2)
_refine_ls_extinction_method none
_refine_ls_goodness_of_fit_ref 1.005
_refine_ls_hydrogen_treatment mixed
_refine_ls_matrix_type full
_refine_ls_number_parameters 225
_refine_ls_number_reflns 3013
_refine_ls_number_restraints 1
_refine_ls_restrained_S_all 1.005
_refine_ls_R_factor_all 0.1059
_refine_ls_R_factor_gt 0.0998
_refine_ls_shift/su_max 0.000
_refine_ls_shift/su_mean 0.000
_refine_ls_structure_factor_coef Fsqd
_refine_ls_weighting_details 'calc w=1/[\s^2^(Fo^2^)+(0.2300P)^2^] where P=(Fo^2^+2Fc^2^)/3'
_refine_ls_weighting_scheme calc
_refine_ls_wR_factor_gt 0.2443
_refine_ls_wR_factor_ref 0.2546
_reflns_number_gt 2680
_reflns_number_total 3013
_reflns_threshold_expression I>2\s(I)
_cod_data_source_file ol0609863si20060601_121519.cif
_cod_data_source_block lube31
_cod_depositor_comments
;
The following automatic conversions were performed:

'_symmetry_cell_setting' value 'Monoclinic' changed to 'monoclinic'
according to /home/saulius/struct/CIF-dictionaries/cif_core.dic
dictionary named 'cif_core.dic' version 2.4.1 from
2010-06-29.

'_geom_bond_publ_flag' value 'Y' changed to 'y'
according to /home/saulius/struct/CIF-dictionaries/cif_core.dic
dictionary named 'cif_core.dic' version 2.4.1 from 2010-06-29 (25
times).

'_geom_angle_publ_flag' value 'Y' changed to 'y' according
to /home/saulius/struct/CIF-dictionaries/cif_core.dic dictionary
named 'cif_core.dic' version 2.4.1 from 2010-06-29 (37 times).

Automatic conversion script
Id: cif_fix_values 1715 2011-07-08 13:25:40Z adriana 
;
_cod_original_sg_symbol_H-M P21
_cod_database_code 1506052

loop_
_symmetry_equiv_pos_as_xyz
'x, y, z'
'-x, y+1/2, -z'

loop_
_atom_site_label
_atom_site_type_symbol
_atom_site_fract_x
_atom_site_fract_y
_atom_site_fract_z
_atom_site_U_iso_or_equiv
_atom_site_adp_type
_atom_site_occupancy
_atom_site_symmetry_multiplicity
_atom_site_calc_flag
_atom_site_refinement_flags
I6 I 0.39073(5) -0.1304(3) 0.96233(5) 0.0324(3) Uani 1 1 d .
N1 N 0.2051(10) 0.415(2) 0.7663(9) 0.033(3) Uani 1 1 d .
C2 C 0.2769(11) 0.547(2) 0.7044(11) 0.030(3) Uani 1 1 d .
H2 H 0.3252 0.6636 0.7476 0.035 Uiso 1 1 calc R
C3 C 0.3552(10) 0.362(4) 0.6733(9) 0.030(2) Uani 1 1 d .
H3A H 0.3152 0.2772 0.6131 0.036 Uiso 1 1 calc R
H3B H 0.4288 0.4277 0.6587 0.036 Uiso 1 1 calc R
C4 C 0.3775(11) 0.210(3) 0.7651(11) 0.030(3) Uani 1 1 d .
H4A H 0.4380 0.2787 0.8180 0.036 Uiso 1 1 calc R
H4B H 0.4047 0.0576 0.7474 0.036 Uiso 1 1 calc R
C5 C 0.2615(11) 0.189(2) 0.8032(10) 0.025(3) Uani 1 1 d .
H5 H 0.2149 0.0581 0.7694 0.030 Uiso 1 1 calc R
C6 C 0.2768(11) 0.167(3) 0.9166(11) 0.030(3) Uani 1 1 d .
H6 H 0.3152 0.3083 0.9489 0.036 Uiso 1 1 calc R
C7 C 0.1660(12) 0.119(3) 0.9594(11) 0.032(3) Uani 1 1 d .
H7A H 0.1879 0.0725 1.0312 0.038 Uiso 1 1 calc R
H7B H 0.1231 -0.0102 0.9219 0.038 Uiso 1 1 calc R
C8 C 0.0846(12) 0.333(4) 0.9517(10) 0.042(5) Uani 1 1 d .
H8A H 0.0241 0.3071 0.9936 0.050 Uiso 1 1 calc R
H8B H 0.1313 0.4677 0.9794 0.050 Uiso 1 1 calc R
C9 C 0.0256(10) 0.384(3) 0.8444(9) 0.028(3) Uani 1 1 d .
H9 H -0.0399 0.4908 0.8505 0.034 Uiso 1 1 calc R
C10 C 0.1090(12) 0.523(3) 0.7876(11) 0.030(3) Uani 1 1 d .
O10 O 0.0873(9) 0.7154(18) 0.7608(9) 0.037(3) Uani 1 1 d .
C21 C 0.2048(13) 0.663(3) 0.6121(12) 0.036(3) Uani 1 1 d .
O21 O 0.2299(9) 0.850(3) 0.5841(8) 0.042(2) Uani 1 1 d .
O22 O 0.1239(9) 0.527(2) 0.5624(9) 0.035(2) Uani 1 1 d .
C23 C 0.0571(16) 0.612(4) 0.4675(14) 0.049(4) Uani 1 1 d .
H23A H -0.0228 0.6463 0.4763 0.073 Uiso 1 1 calc R
H23B H 0.0554 0.4949 0.4150 0.073 Uiso 1 1 calc R
H23C H 0.0938 0.7513 0.4474 0.073 Uiso 1 1 calc R
N90 N -0.0267(10) 0.195(2) 0.7871(10) 0.034(3) Uani 1 1 d .
H90 H 0.034(11) 0.03(2) 0.767(10) 0.01(3) Uiso 1 1 d .
C91 C -0.1423(11) 0.152(3) 0.7815(11) 0.030(3) Uani 1 1 d .
O91 O -0.2110(9) 0.2737(18) 0.8191(9) 0.038(2) Uani 1 1 d .
O92 O -0.1733(8) -0.0380(17) 0.7265(9) 0.036(2) Uani 1 1 d .
C93 C -0.2975(10) -0.111(4) 0.6952(10) 0.033(3) Uani 1 1 d .
C94 C -0.2851(16) -0.311(3) 0.6269(13) 0.045(4) Uani 1 1 d .
H94A H -0.2394 -0.2636 0.5759 0.067 Uiso 1 1 calc R
H94B H -0.3626 -0.3614 0.5932 0.067 Uiso 1 1 calc R
H94C H -0.2452 -0.4370 0.6671 0.067 Uiso 1 1 calc R
C95 C -0.3664(12) 0.086(3) 0.6381(13) 0.043(4) Uani 1 1 d .
H95A H -0.3692 0.2147 0.6845 0.064 Uiso 1 1 calc R
H95B H -0.4459 0.0350 0.6108 0.064 Uiso 1 1 calc R
H95C H -0.3281 0.1352 0.5825 0.064 Uiso 1 1 calc R
C96 C -0.3462(12) -0.184(3) 0.7864(12) 0.036(4) Uani 1 1 d .
H96A H -0.2890 -0.2803 0.8299 0.054 Uiso 1 1 calc R
H96B H -0.4182 -0.2714 0.7647 0.054 Uiso 1 1 calc R
H96C H -0.3631 -0.0483 0.8240 0.054 Uiso 1 1 calc R

loop_
_atom_site_aniso_label
_atom_site_aniso_U_11
_atom_site_aniso_U_22
_atom_site_aniso_U_33
_atom_site_aniso_U_23
_atom_site_aniso_U_13
_atom_site_aniso_U_12
I6 0.0259(4) 0.0343(5) 0.0373(5) 0.0020(5) 0.0063(3) 0.0019(4)
N1 0.025(5) 0.041(9) 0.038(6) 0.002(5) 0.015(4) 0.001(5)
C2 0.026(6) 0.025(7) 0.040(8) -0.003(6) 0.014(5) -0.001(5)
C3 0.022(5) 0.034(6) 0.038(6) 0.002(9) 0.015(4) 0.012(8)
C4 0.018(6) 0.040(8) 0.034(7) 0.005(6) 0.011(5) 0.003(5)
C5 0.018(6) 0.027(7) 0.031(7) -0.011(5) 0.009(5) -0.001(5)
C6 0.012(5) 0.034(7) 0.044(8) -0.001(6) 0.007(5) 0.002(5)
C7 0.029(7) 0.036(8) 0.033(7) 0.005(6) 0.015(5) 0.001(6)
C8 0.026(6) 0.073(15) 0.027(6) -0.009(8) 0.007(5) -0.002(8)
C9 0.021(5) 0.034(7) 0.034(6) 0.003(8) 0.016(4) -0.002(7)
C10 0.022(6) 0.031(8) 0.041(8) -0.003(6) 0.014(5) -0.005(5)
O10 0.024(5) 0.031(7) 0.060(7) 0.000(5) 0.017(5) 0.003(4)
C21 0.029(7) 0.042(10) 0.039(8) 0.003(7) 0.016(6) 0.004(6)
O21 0.045(5) 0.036(6) 0.046(5) 0.007(7) 0.011(4) 0.005(7)
O22 0.033(5) 0.030(6) 0.040(5) 0.001(5) 0.004(4) -0.006(4)
C23 0.044(9) 0.057(11) 0.045(9) 0.002(8) 0.007(7) 0.016(8)
N90 0.017(5) 0.041(7) 0.048(7) -0.005(6) 0.013(5) -0.002(5)
C91 0.014(6) 0.042(9) 0.039(7) 0.006(6) 0.014(5) -0.003(5)
O91 0.020(5) 0.042(6) 0.053(6) -0.014(5) 0.013(4) 0.004(4)
O92 0.017(4) 0.039(6) 0.053(6) -0.008(4) 0.009(4) -0.002(4)
C93 0.023(6) 0.042(9) 0.036(6) 0.000(8) 0.009(5) -0.014(7)
C94 0.048(10) 0.038(9) 0.046(9) -0.011(7) 0.003(7) -0.007(7)
C95 0.020(6) 0.057(11) 0.050(9) 0.009(8) 0.003(6) 0.002(7)
C96 0.021(6) 0.041(13) 0.048(8) 0.002(6) 0.015(6) -0.006(5)

loop_
_atom_type_symbol
_atom_type_description
_atom_type_scat_dispersion_real
_atom_type_scat_dispersion_imag
_atom_type_scat_source
C C 0.0181 0.0091 'International Tables Vol C Tables 4.2.6.8 and 6.1.1.4'
H H 0.0000 0.0000 'International Tables Vol C Tables 4.2.6.8 and 6.1.1.4'
N N 0.0311 0.0180 'International Tables Vol C Tables 4.2.6.8 and 6.1.1.4'
O O 0.0492 0.0322 'International Tables Vol C Tables 4.2.6.8 and 6.1.1.4'
I I -0.3257 6.8362 'International Tables Vol C Tables 4.2.6.8 and 6.1.1.4'

loop_
_geom_angle_atom_site_label_1
_geom_angle_atom_site_label_2
_geom_angle_atom_site_label_3
_geom_angle
_geom_angle_publ_flag
C10 N1 C2 116.20(12) y
C10 N1 C5 131.20(11) y
C2 N1 C5 112.2(1) y
N1 C2 C3 102.10(11) y
N1 C2 C21 113.60(11) y
C3 C2 C21 111.20(11) y
N1 C2 H2 109.9 ?
C3 C2 H2 109.9 ?
C21 C2 H2 109.9 ?
C4 C3 C2 102.4(1) y
C4 C3 H3A 111.3 ?
C2 C3 H3A 111.3 ?
C4 C3 H3B 111.3 ?
C2 C3 H3B 111.3 ?
H3A C3 H3B 109.2 ?
C3 C4 C5 106.8(1) y
C3 C4 H4A 110.4 ?
C5 C4 H4A 110.4 ?
C3 C4 H4B 110.4 ?
C5 C4 H4B 110.4 ?
H4A C4 H4B 108.6 ?
C6 C5 N1 111.90(11) y
C6 C5 C4 113.20(11) y
N1 C5 C4 100.20(11) y
C6 C5 H5 110.4 ?
N1 C5 H5 110.4 ?
C4 C5 H5 110.4 ?
C5 C6 C7 116.20(11) y
C5 C6 I6 107.8(9) y
C7 C6 I6 104.8(1) y
C5 C6 H6 109.2 ?
C7 C6 H6 109.2 ?
I6 C6 H6 109.2 ?
C6 C7 C8 111.80(12) y
C6 C7 H7A 109.3 ?
C8 C7 H7A 109.3 ?
C6 C7 H7B 109.3 ?
C8 C7 H7B 109.3 ?
H7A C7 H7B 107.9 ?
C9 C8 C7 112.90(13) y
C9 C8 H8A 109 ?
C7 C8 H8A 109 ?
C9 C8 H8B 109 ?
C7 C8 H8B 109 ?
H8A C8 H8B 107.8 ?
N90 C9 C8 116.20(16) y
N90 C9 C10 112.3(1) y
C8 C9 C10 110.70(11) y
N90 C9 H9 105.6 ?
C8 C9 H9 105.6 ?
C10 C9 H9 105.6 ?
O10 C10 N1 120.70(12) y
O10 C10 C9 121.20(12) y
N1 C10 C9 118.00(13) y
O21 C21 O22 125.30(15) y
O21 C21 C2 121.70(14) y
O22 C21 C2 112.60(13) y
C21 O22 C23 117.40(14) y
O22 C23 H23A 109.5 ?
O22 C23 H23B 109.5 ?
H23A C23 H23B 109.5 ?
O22 C23 H23C 109.5 ?
H23A C23 H23C 109.5 ?
H23B C23 H23C 109.5 ?
C91 N90 C9 119.80(11) y
C91 N90 H90 116(6) ?
C9 N90 H90 121(6) ?
O91 C91 O92 124.40(12) y
O91 C91 N90 125.20(14) y
O92 C91 N90 110.40(11) y
C91 O92 C93 122.80(12) y
O92 C93 C96 109.90(11) y
O92 C93 C94 101.50(12) y
C96 C93 C94 111.80(16) y
O92 C93 C95 108.60(14) y
C96 C93 C95 112.40(13) y
C94 C93 C95 112.10(13) y
C93 C94 H94A 109.5 ?
C93 C94 H94B 109.5 ?
H94A C94 H94B 109.5 ?
C93 C94 H94C 109.5 ?
H94A C94 H94C 109.5 ?
H94B C94 H94C 109.5 ?
C93 C95 H95A 109.5 ?
C93 C95 H95B 109.5 ?
H95A C95 H95B 109.5 ?
C93 C95 H95C 109.5 ?
H95A C95 H95C 109.5 ?
H95B C95 H95C 109.5 ?
C93 C96 H96A 109.5 ?
C93 C96 H96B 109.5 ?
H96A C96 H96B 109.5 ?
C93 C96 H96C 109.5 ?
H96A C96 H96C 109.5 ?
H96B C96 H96C 109.5 ?

loop_
_geom_bond_atom_site_label_1
_geom_bond_atom_site_label_2
_geom_bond_distance
_geom_bond_publ_flag
I6 C6 2.204(14) y
N1 C10 1.361(18) y
N1 C2 1.497(17) y
N1 C5 1.513(19) y
C2 C3 1.520(19) y
C2 C21 1.53(2) y
C2 H2 1 ?
C3 C4 1.50(2) y
C3 H3a 0.99 ?
C3 H3b 0.99 ?
C4 C5 1.534(17) y
C4 H4a 0.99 ?
C4 H4b 0.99 ?
C5 C6 1.51(2) y
C5 H5 1 ?
C6 C7 1.532(17) y
C6 H6 1 ?
C7 C8 1.56(2) y
C7 H7a 0.99 ?
C7 H7b 0.99 ?
C8 C9 1.511(19) y
C8 H8a 0.99 ?
C8 H8b 0.99 ?
C9 N90 1.42(2) y
C9 C10 1.565(18) y
C9 H9 1 ?
C10 O10 1.194(18) y
C21 O21 1.21(2) y
C21 O22 1.32(2) y
O22 C23 1.46(2) y
C23 H23a 0.98 ?
C23 H23b 0.98 ?
C23 H23c 0.98 ?
N90 C91 1.358(17) y
N90 H90 1.27(13) ?
C91 O91 1.243(17) y
C91 O92 1.347(18) y
O92 C93 1.494(15) y
C93 C96 1.503(18) y
C93 C94 1.50(3) y
C93 C95 1.53(3) y
C94 H94a 0.98 ?
C94 H94b 0.98 ?
C94 H94c 0.98 ?
C95 H95a 0.98 ?
C95 H95b 0.98 ?
C95 H95c 0.98 ?
C96 H96a 0.98 ?
C96 H96b 0.98 ?
C96 H96c 0.98 ?

loop_
_geom_hbond_atom_site_label_D
_geom_hbond_atom_site_label_H
_geom_hbond_atom_site_label_A
_geom_hbond_distance_DH
_geom_hbond_distance_HA
_geom_hbond_distance_DA
_geom_hbond_angle_DHA
_geom_hbond_site_symmetry_A
N90 H90 O10 1.27(13) 1.93(13) 3.146(17) 159(10) 1_545

loop_
_geom_torsion_atom_site_label_1
_geom_torsion_atom_site_label_2
_geom_torsion_atom_site_label_3
_geom_torsion_atom_site_label_4
_geom_torsion
C10 N1 C2 C3 -166.50(12)
C5 N1 C2 C3 19.60(14)
C10 N1 C2 C21 -46.70(17)
C5 N1 C2 C21 139.40(12)
N1 C2 C3 C4 -35.80(14)
C21 C2 C3 C4 -157.20(12)
C2 C3 C4 C5 41.00(15)
C10 N1 C5 C6 -48(2)
C2 N1 C5 C6 124.80(12)
C10 N1 C5 C4 -168.20(15)
C2 N1 C5 C4 4.50(14)
C3 C4 C5 C6 -147.10(13)
C3 C4 C5 N1 -27.80(15)
N1 C5 C6 C7 74.10(15)
C4 C5 C6 C7 -173.50(12)
N1 C5 C6 I6 -168.5(8)
C4 C5 C6 I6 -56.20(13)
C5 C6 C7 C8 -71.80(16)
I6 C6 C7 C8 169.3(1)
C6 C7 C8 C9 71.60(17)
C7 C8 C9 N90 47.20(15)
C7 C8 C9 C10 -82.50(18)
C2 N1 C10 O10 -3(2)
C5 N1 C10 O10 170.00(14)
C2 N1 C10 C9 175.10(11)
C5 N1 C10 C9 -12(2)
N90 C9 C10 O10 114.20(16)
C8 C9 C10 O10 -114.10(18)
N90 C9 C10 N1 -63.40(17)
C8 C9 C10 N1 68.30(18)
N1 C2 C21 O21 142.70(14)
C3 C2 C21 O21 -102.80(17)
N1 C2 C21 O22 -44.60(16)
C3 C2 C21 O22 69.90(15)
O21 C21 O22 C23 -2(2)
C2 C21 O22 C23 -174.20(12)
C8 C9 N90 C91 95.30(15)
C10 C9 N90 C91 -135.80(14)
C9 N90 C91 O91 4(2)
C9 N90 C91 O92 -177.90(12)
O91 C91 O92 C93 7(2)
N90 C91 O92 C93 -171.50(13)
C91 O92 C93 C96 -68(2)
C91 O92 C93 C94 173.50(13)
C91 O92 C93 C95 55.20(17)

loop_
_cod_related_entry_id
_cod_related_entry_code
_cod_related_entry_database
1 21199813 ChemSpider
